data_4114493
loop_
_publ_author_name
'David A. Shultz'
'Rosario M. Fico'
'Hyoyoung Lee'
'Jeff W. Kampf'
'Kristin Kirschbaum'
'A. Alan Pinkerton'
'Paul D. Boyle'

_publ_contact_author
;
        David A. Shultz
    Department of Chemistry, 527 Dabney Hall
    North Carolina State University
    Raleigh, NC  27695-8204


;
_publ_contact_author_email David_Shultz@ncsu.edu
_publ_contact_author_fax (919)515-6972
_publ_contact_author_phone (919)515-8920
_publ_section_title
;
 Mechanisms of Exchange Modulation in Trimethylenemethane-type Biradicals:
 The Roles of Conformation and Spin Density
;
_journal_name_full 'Journal of the American Chemical Society'
_journal_page_first 15426
_journal_page_last 15432
_journal_paper_doi 10.1021/ja037787o
_journal_volume 125
_journal_year 2003
_chemical_formula_sum 'C31 H40 N2 O2'
_chemical_formula_weight 472.65
_chemical_name_systematic
; 
 ? 
;
_space_group_IT_number 2
_symmetry_cell_setting triclinic
_symmetry_space_group_name_Hall '-P 1'
_symmetry_space_group_name_H-M 'P -1'
_atom_sites_solution_hydrogens geom
_atom_sites_solution_primary direct
_atom_sites_solution_secondary difmap
_audit_creation_method SHELXL-97
_cell_angle_alpha 100.563(3)
_cell_angle_beta 96.732(3)
_cell_angle_gamma 94.661(3)
_cell_formula_units_Z 2
_cell_length_a 6.2971(5)
_cell_length_b 11.9668(10)
_cell_length_c 17.4475(12)
_cell_measurement_reflns_used 981
_cell_measurement_temperature 25(5)
_cell_measurement_theta_max 30
_cell_measurement_theta_min 3
_cell_volume 1276.46(17)
_computing_structure_refinement 'SHELXL-97 (Sheldrick, 1997)'
_computing_structure_solution 'SHELXS-97 (Sheldrick, 1990)'
_diffrn_ambient_temperature 25(5)
_diffrn_measured_fraction_theta_full 0.314
_diffrn_measured_fraction_theta_max 0.314
_diffrn_measurement_device_type Platform
_diffrn_measurement_method '\w scans'
_diffrn_radiation_monochromator graphite
_diffrn_radiation_source 'sealed tube'
_diffrn_radiation_type MoK\a
_diffrn_radiation_wavelength 0.71073
_diffrn_reflns_av_R_equivalents 0.1085
_diffrn_reflns_av_sigmaI/netI 0.0384
_diffrn_reflns_limit_h_max 6
_diffrn_reflns_limit_h_min -5
_diffrn_reflns_limit_k_max 12
_diffrn_reflns_limit_k_min -5
_diffrn_reflns_limit_l_max 18
_diffrn_reflns_limit_l_min -18
_diffrn_reflns_number 1314
_diffrn_reflns_theta_full 23.99
_diffrn_reflns_theta_max 23.99
_diffrn_reflns_theta_min 3.23
_exptl_absorpt_coefficient_mu 0.076
_exptl_crystal_colour red
_exptl_crystal_density_diffrn 1.230
_exptl_crystal_description 'cracked plate'
_exptl_crystal_F_000 512
_exptl_crystal_size_max 0.20
_exptl_crystal_size_mid 0.20
_exptl_crystal_size_min 0.05
_refine_diff_density_max 0.236
_refine_diff_density_min -0.211
_refine_diff_density_rms 0.051
_refine_ls_extinction_method none
_refine_ls_goodness_of_fit_ref 1.249
_refine_ls_hydrogen_treatment 'included with U(H)=1.5(1.2)*U(bonded C)'
_refine_ls_matrix_type full
_refine_ls_number_parameters 161
_refine_ls_number_reflns 1254
_refine_ls_number_restraints 0
_refine_ls_restrained_S_all 1.249
_refine_ls_R_factor_all 0.1031
_refine_ls_R_factor_gt 0.0948
_refine_ls_shift/su_max 0.000
_refine_ls_shift/su_mean 0.000
_refine_ls_structure_factor_coef Fsqd
_refine_ls_weighting_details 'calc w=1/[\s^2^(Fo^2^)+(0.0970P)^2^+4.1112P] where P=(Fo^2^+2Fc^2^)/3'
_refine_ls_weighting_scheme calc
_refine_ls_wR_factor_gt 0.2259
_refine_ls_wR_factor_ref 0.2323
_reflns_number_gt 1129
_reflns_number_total 1254
_reflns_threshold_expression >2sigma(I)
_cod_data_source_file ja037787orom20030722_093703.cif
_cod_data_source_block abcd3a
_cod_database_code 4114493

loop_
_symmetry_equiv_pos_as_xyz
'x, y, z'
'-x, -y, -z'

loop_
_atom_site_label
_atom_site_type_symbol
_atom_site_fract_x
_atom_site_fract_y
_atom_site_fract_z
_atom_site_U_iso_or_equiv
_atom_site_adp_type
_atom_site_occupancy
_atom_site_symmetry_multiplicity
_atom_site_calc_flag
_atom_site_refinement_flags
O1 O -2.5036(10) -1.1168(6) -0.7226(3) 0.0145(19) Uani 1 1 d .
O2 O -1.3700(10) -1.5740(6) -0.5370(3) 0.0115(18) Uani 1 1 d .
N1 N -2.3054(12) -1.1248(7) -0.7331(3) 0.012(2) Uani 1 1 d .
N2 N -1.5630(13) -1.6155(7) -0.5305(3) 0.016(2) Uani 1 1 d .
C1 C -2.1606(15) -1.0128(9) -0.7148(4) 0.0143(18) Uiso 1 1 d .
C2 C -2.0018(16) -1.0100(9) -0.7753(4) 0.0196(19) Uiso 1 1 d .
H2A H -2.0804 -1.0184 -0.8269 0.029 Uiso 1 1 calc R
H2B H -1.9132 -1.0715 -0.7740 0.029 Uiso 1 1 calc R
H2C H -1.9126 -0.9384 -0.7625 0.029 Uiso 1 1 calc R
C3 C -2.3023(15) -0.9167(9) -0.7177(4) 0.0154(18) Uiso 1 1 d .
H3A H -2.3779 -0.9251 -0.7699 0.023 Uiso 1 1 calc R
H3B H -2.2147 -0.8446 -0.7041 0.023 Uiso 1 1 calc R
H3C H -2.4039 -0.9194 -0.6810 0.023 Uiso 1 1 calc R
C4 C -2.0379(15) -0.9994(9) -0.6304(4) 0.0152(18) Uiso 1 1 d .
H4A H -2.1395 -1.0014 -0.5936 0.023 Uiso 1 1 calc R
H4B H -1.9490 -0.9277 -0.6170 0.023 Uiso 1 1 calc R
H4C H -1.9496 -1.0608 -0.6285 0.023 Uiso 1 1 calc R
C5 C -2.2405(14) -1.2331(8) -0.7571(4) 0.0120(17) Uiso 1 1 d .
C6 C -2.0309(14) -1.2622(8) -0.7441(4) 0.0124(17) Uiso 1 1 d .
H6A H -1.9195 -1.2054 -0.7220 0.015 Uiso 1 1 calc R
C7 C -1.9874(15) -1.3734(8) -0.7637(4) 0.0117(17) Uiso 1 1 d .
H7A H -1.8471 -1.3911 -0.7533 0.014 Uiso 1 1 calc R
C8 C -2.1514(14) -1.4622(8) -0.7993(3) 0.0081(15) Uiso 1 1 d .
C9 C -2.3603(14) -1.4322(8) -0.8128(4) 0.0088(16) Uiso 1 1 d .
H9A H -2.4709 -1.4889 -0.8358 0.011 Uiso 1 1 calc R
C10 C -2.4070(15) -1.3211(8) -0.7929(4) 0.0118(17) Uiso 1 1 d .
H10A H -2.5475 -1.3035 -0.8029 0.014 Uiso 1 1 calc R
C11 C -2.1024(14) -1.5836(8) -0.8123(4) 0.0117(18) Uiso 1 1 d .
C12 C -1.9755(14) -1.6146(8) -0.7419(3) 0.0072(16) Uiso 1 1 d .
C13 C -2.0510(14) -1.5862(8) -0.6682(4) 0.0119(17) Uiso 1 1 d .
H13A H -2.1865 -1.5613 -0.6655 0.014 Uiso 1 1 calc R
C14 C -1.9209(14) -1.5959(8) -0.5994(4) 0.0103(16) Uiso 1 1 d .
H14A H -1.9729 -1.5800 -0.5512 0.012 Uiso 1 1 calc R
C15 C -1.7181(15) -1.6284(8) -0.6022(4) 0.0112(18) Uiso 1 1 d .
C16 C -1.6460(15) -1.6619(8) -0.6751(4) 0.0142(18) Uiso 1 1 d .
H16A H -1.5113 -1.6879 -0.6777 0.017 Uiso 1 1 calc R
C17 C -1.7791(14) -1.6558(8) -0.7441(4) 0.0093(16) Uiso 1 1 d .
H17A H -1.7331 -1.6803 -0.7925 0.011 Uiso 1 1 calc R
C18 C -1.5833(14) -1.6976(8) -0.4750(4) 0.0096(17) Uiso 1 1 d .
C19 C -1.8142(14) -1.7169(8) -0.4584(4) 0.0127(17) Uiso 1 1 d .
H19A H -1.8585 -1.6458 -0.4335 0.019 Uiso 1 1 calc R
H19B H -1.8228 -1.7711 -0.4242 0.019 Uiso 1 1 calc R
H19C H -1.9067 -1.7460 -0.5069 0.019 Uiso 1 1 calc R
C20 C -1.4342(14) -1.6479(8) -0.3991(4) 0.0125(17) Uiso 1 1 d .
H20A H -1.4815 -1.5775 -0.3745 0.019 Uiso 1 1 calc R
H20B H -1.2904 -1.6337 -0.4109 0.019 Uiso 1 1 calc R
H20C H -1.4365 -1.7011 -0.3642 0.019 Uiso 1 1 calc R
C21 C -1.5090(14) -1.8105(8) -0.5150(4) 0.0142(18) Uiso 1 1 d .
H21A H -1.3635 -1.7972 -0.5252 0.021 Uiso 1 1 calc R
H21B H -1.6006 -1.8399 -0.5637 0.021 Uiso 1 1 calc R
H21C H -1.5165 -1.8650 -0.4810 0.021 Uiso 1 1 calc R
C22 C -2.1609(14) -1.6589(8) -0.8825(4) 0.0100(17) Uiso 1 1 d .
C23 C -2.1461(14) -1.7860(8) -0.8930(4) 0.0111(17) Uiso 1 1 d .
H23A H -2.0945 -1.8059 -0.8425 0.013 Uiso 1 1 calc R
C24 C -1.9878(14) -1.8207(8) -0.9538(4) 0.0118(17) Uiso 1 1 d .
H24A H -1.8446 -1.7830 -0.9337 0.014 Uiso 1 1 calc R
H24B H -1.9809 -1.9026 -0.9629 0.014 Uiso 1 1 calc R
C25 C -2.0705(14) -1.7843(8) -1.0315(4) 0.0098(16) Uiso 1 1 d .
H25A H -1.9712 -1.8040 -1.0699 0.012 Uiso 1 1 calc R
C26 C -2.0862(15) -1.6568(8) -1.0177(4) 0.0118(16) Uiso 1 1 d .
H26A H -2.1337 -1.6350 -1.0673 0.014 Uiso 1 1 calc R
H26B H -1.9452 -1.6165 -0.9974 0.014 Uiso 1 1 calc R
C27 C -2.2461(14) -1.6215(8) -0.9584(3) 0.0102(16) Uiso 1 1 d .
H27A H -2.2549 -1.5388 -0.9494 0.012 Uiso 1 1 calc R
C28 C -2.4673(14) -1.6877(8) -0.9907(4) 0.0131(17) Uiso 1 1 d .
H28A H -2.5679 -1.6674 -0.9537 0.016 Uiso 1 1 calc R
H28B H -2.5205 -1.6666 -1.0399 0.016 Uiso 1 1 calc R
C29 C -2.4530(15) -1.8153(8) -1.0039(4) 0.0134(17) Uiso 1 1 d .
H29A H -2.5958 -1.8560 -1.0241 0.016 Uiso 1 1 calc R
C30 C -2.2947(14) -1.8497(8) -1.0635(4) 0.0127(17) Uiso 1 1 d .
H30A H -2.2851 -1.9314 -1.0711 0.015 Uiso 1 1 calc R
H30B H -2.3461 -1.8314 -1.1138 0.015 Uiso 1 1 calc R
C31 C -2.3692(14) -1.8487(8) -0.9250(3) 0.0095(16) Uiso 1 1 d .
H31A H -2.4678 -1.8290 -0.8871 0.011 Uiso 1 1 calc R
H31B H -2.3617 -1.9306 -0.9331 0.011 Uiso 1 1 calc R

loop_
_atom_site_aniso_label
_atom_site_aniso_U_11
_atom_site_aniso_U_22
_atom_site_aniso_U_33
_atom_site_aniso_U_23
_atom_site_aniso_U_13
_atom_site_aniso_U_12
O1 0.012(4) 0.011(5) 0.018(3) 0.001(2) -0.001(2) -0.005(3)
O2 0.009(4) 0.011(5) 0.014(3) 0.006(2) 0.000(2) -0.006(3)
N1 0.012(5) 0.009(6) 0.013(3) 0.001(3) -0.002(3) -0.003(4)
N2 0.015(5) 0.022(7) 0.006(3) 0.001(3) -0.001(3) -0.010(4)

loop_
_atom_type_symbol
_atom_type_description
_atom_type_scat_dispersion_real
_atom_type_scat_dispersion_imag
_atom_type_scat_source
C C 0.0033 0.0016 'International Tables Vol C Tables 4.2.6.8 and 6.1.1.4'
H H 0.0000 0.0000 'International Tables Vol C Tables 4.2.6.8 and 6.1.1.4'
N N 0.0061 0.0033 'International Tables Vol C Tables 4.2.6.8 and 6.1.1.4'
O O 0.0106 0.0060 'International Tables Vol C Tables 4.2.6.8 and 6.1.1.4'

loop_
_geom_angle_atom_site_label_1
_geom_angle_atom_site_label_2
_geom_angle_atom_site_label_3
_geom_angle
O1 N1 C5 118.7(7)
O1 N1 C1 115.5(7)
C5 N1 C1 125.8(7)
O2 N2 C15 114.4(6)
O2 N2 C18 117.3(7)
C15 N2 C18 120.3(6)
C3 C1 N1 107.9(7)
C3 C1 C2 109.3(8)
N1 C1 C2 111.1(6)
C3 C1 C4 109.6(6)
N1 C1 C4 108.2(7)
C2 C1 C4 110.7(7)
C1 C2 H2A 109.5
C1 C2 H2B 109.5
H2A C2 H2B 109.5
C1 C2 H2C 109.5
H2A C2 H2C 109.5
H2B C2 H2C 109.5
C1 C3 H3A 109.5
C1 C3 H3B 109.5
H3A C3 H3B 109.5
C1 C3 H3C 109.5
H3A C3 H3C 109.5
H3B C3 H3C 109.5
C1 C4 H4A 109.5
C1 C4 H4B 109.5
H4A C4 H4B 109.5
C1 C4 H4C 109.5
H4A C4 H4C 109.5
H4B C4 H4C 109.5
C6 C5 N1 125.3(7)
C6 C5 C10 118.5(9)
N1 C5 C10 116.1(8)
C7 C6 C5 120.7(8)
C7 C6 H6A 119.7
C5 C6 H6A 119.7
C6 C7 C8 121.5(9)
C6 C7 H7A 119.2
C8 C7 H7A 119.2
C9 C8 C7 117.4(8)
C9 C8 C11 122.3(8)
C7 C8 C11 119.9(8)
C10 C9 C8 121.8(8)
C10 C9 H9A 119.1
C8 C9 H9A 119.1
C9 C10 C5 120.0(9)
C9 C10 H10A 120.0
C5 C10 H10A 120.0
C22 C11 C8 123.3(8)
C22 C11 C12 123.1(9)
C8 C11 C12 113.6(6)
C17 C12 C13 118.6(7)
C17 C12 C11 123.1(6)
C13 C12 C11 117.8(8)
C14 C13 C12 119.8(9)
C14 C13 H13A 120.1
C12 C13 H13A 120.1
C15 C14 C13 120.7(7)
C15 C14 H14A 119.7
C13 C14 H14A 119.7
C14 C15 C16 119.8(7)
C14 C15 N2 121.5(6)
C16 C15 N2 118.3(8)
C17 C16 C15 119.2(9)
C17 C16 H16A 120.4
C15 C16 H16A 120.4
C12 C17 C16 121.6(6)
C12 C17 H17A 119.2
C16 C17 H17A 119.2
N2 C18 C20 107.9(8)
N2 C18 C19 111.4(8)
C20 C18 C19 110.5(6)
N2 C18 C21 106.7(6)
C20 C18 C21 109.9(8)
C19 C18 C21 110.3(7)
C18 C19 H19A 109.5
C18 C19 H19B 109.5
H19A C19 H19B 109.5
C18 C19 H19C 109.5
H19A C19 H19C 109.5
H19B C19 H19C 109.5
C18 C20 H20A 109.5
C18 C20 H20B 109.5
H20A C20 H20B 109.5
C18 C20 H20C 109.5
H20A C20 H20C 109.5
H20B C20 H20C 109.5
C18 C21 H21A 109.5
C18 C21 H21B 109.5
H21A C21 H21B 109.5
C18 C21 H21C 109.5
H21A C21 H21C 109.5
H21B C21 H21C 109.5
C11 C22 C23 123.9(8)
C11 C22 C27 122.9(9)
C23 C22 C27 113.2(6)
C22 C23 C31 108.7(8)
C22 C23 C24 109.0(7)
C31 C23 C24 109.1(5)
C22 C23 H23A 110.0
C31 C23 H23A 110.0
C24 C23 H23A 110.0
C25 C24 C23 108.4(7)
C25 C24 H24A 110.0
C23 C24 H24A 110.0
C25 C24 H24B 110.0
C23 C24 H24B 110.0
H24A C24 H24B 108.4
C26 C25 C24 110.4(5)
C26 C25 C30 109.9(8)
C24 C25 C30 108.5(7)
C26 C25 H25A 109.3
C24 C25 H25A 109.3
C30 C25 H25A 109.3
C25 C26 C27 111.3(7)
C25 C26 H26A 109.4
C27 C26 H26A 109.4
C25 C26 H26B 109.4
C27 C26 H26B 109.4
H26A C26 H26B 108.0
C22 C27 C28 108.8(7)
C22 C27 C26 106.1(7)
C28 C27 C26 108.7(5)
C22 C27 H27A 111.0
C28 C27 H27A 111.0
C26 C27 H27A 111.0
C29 C28 C27 110.8(8)
C29 C28 H28A 109.5
C27 C28 H28A 109.5
C29 C28 H28B 109.5
C27 C28 H28B 109.5
H28A C28 H28B 108.1
C28 C29 C30 110.4(7)
C28 C29 C31 109.4(6)
C30 C29 C31 108.4(7)
C28 C29 H29A 109.6
C30 C29 H29A 109.6
C31 C29 H29A 109.6
C25 C30 C29 109.2(5)
C25 C30 H30A 109.8
C29 C30 H30A 109.8
C25 C30 H30B 109.8
C29 C30 H30B 109.8
H30A C30 H30B 108.3
C23 C31 C29 110.1(7)
C23 C31 H31A 109.6
C29 C31 H31A 109.6
C23 C31 H31B 109.6
C29 C31 H31B 109.6
H31A C31 H31B 108.2

loop_
_geom_bond_atom_site_label_1
_geom_bond_atom_site_label_2
_geom_bond_distance
O1 N1 1.292(9)
O2 N2 1.300(9)
N1 C5 1.396(12)
N1 C1 1.518(12)
N2 C15 1.470(10)
N2 C18 1.509(13)
C1 C3 1.517(15)
C1 C2 1.539(12)
C1 C4 1.554(10)
C2 H2A 0.9600
C2 H2B 0.9600
C2 H2C 0.9600
C3 H3A 0.9600
C3 H3B 0.9600
C3 H3C 0.9600
C4 H4A 0.9600
C4 H4B 0.9600
C4 H4C 0.9600
C5 C6 1.396(14)
C5 C10 1.423(12)
C6 C7 1.371(13)
C6 H6A 0.9300
C7 C8 1.418(12)
C7 H7A 0.9300
C8 C9 1.396(13)
C8 C11 1.492(13)
C9 C10 1.376(13)
C9 H9A 0.9300
C10 H10A 0.9300
C11 C22 1.372(9)
C11 C12 1.507(12)
C12 C17 1.370(13)
C12 C13 1.415(10)
C13 C14 1.401(12)
C13 H13A 0.9300
C14 C15 1.369(14)
C14 H14A 0.9300
C15 C16 1.401(10)
C16 C17 1.400(12)
C16 H16A 0.9300
C17 H17A 0.9300
C18 C20 1.522(9)
C18 C19 1.523(11)
C18 C21 1.538(13)
C19 H19A 0.9600
C19 H19B 0.9600
C19 H19C 0.9600
C20 H20A 0.9600
C20 H20B 0.9600
C20 H20C 0.9600
C21 H21A 0.9600
C21 H21B 0.9600
C21 H21C 0.9600
C22 C23 1.510(13)
C22 C27 1.528(12)
C23 C31 1.530(12)
C23 C24 1.563(11)
C23 H23A 0.9800
C24 C25 1.544(12)
C24 H24A 0.9700
C24 H24B 0.9700
C25 C26 1.513(13)
C25 C30 1.547(12)
C25 H25A 0.9800
C26 C27 1.554(11)
C26 H26A 0.9700
C26 H26B 0.9700
C27 C28 1.535(12)
C27 H27A 0.9800
C28 C29 1.513(14)
C28 H28A 0.9700
C28 H28B 0.9700
C29 C30 1.548(12)
C29 C31 1.549(12)
C29 H29A 0.9800
C30 H30A 0.9700
C30 H30B 0.9700
C31 H31A 0.9700
C31 H31B 0.9700

loop_
_geom_torsion_atom_site_label_1
_geom_torsion_atom_site_label_2
_geom_torsion_atom_site_label_3
_geom_torsion_atom_site_label_4
_geom_torsion
O2 N2 C15 C14 -135.6(9)
O2 N2 C15 C16 36.8(11)
O1 N1 C5 C6 -155.4(8)
O1 N1 C5 C10 20.2(9)
C18 N2 C15 C14 76.2(11)
C1 N1 C5 C6 22.3(12)
